data_7059141
loop_
_publ_author_name
'Rozhkov, Anton V.'
'Eliseeva, Svetlana N.'
'Baykov, Sergey V.'
'Zelenkov, Lev E.'
'Goriachiy, Dmitry O.'
'Taydakov, Ilya V.'

_publ_section_title
;
 Copper(i) ionic complexes based on imidazo[4,5-f][1,10]phenanthrolin
 diimine chelating ligands: crystal structures, and photo- and
 electroluminescence properties
;
_journal_issue 1
_journal_name_full 'New Journal of Chemistry'
_journal_page_first 110
_journal_page_last 120
_journal_paper_doi 10.1039/C9NJ05109K
_journal_volume 44
_journal_year 2020
_chemical_formula_moiety 'C55 H39 Br Cu N4 O2 P2, B F4'
_chemical_formula_sum 'C55 H39 B Br Cu F4 N4 O2 P2'
_chemical_formula_weight 1080.10
_chemical_properties_physical Moisture-sensitive
_space_group_crystal_system triclinic
_space_group_IT_number 2
_space_group_name_Hall '-P 1'
_space_group_name_H-M_alt 'P -1'
_atom_sites_solution_hydrogens geom
_audit_creation_date 2019-09-04
_audit_creation_method
;
Olex2 1.2
(compiled 2018.05.29 svn.r3508 for OlexSys, GUI svn.r5506)
;
_audit_update_record
;
2019-09-14 deposited with the CCDC.	2019-11-25 downloaded from the CCDC.
;
_cell_angle_alpha 100.1100(10)
_cell_angle_beta 103.415(2)
_cell_angle_gamma 111.011(2)
_cell_formula_units_Z 2
_cell_length_a 13.1619(3)
_cell_length_b 14.2651(2)
_cell_length_c 14.9940(3)
_cell_measurement_reflns_used 17061
_cell_measurement_temperature 99.9(5)
_cell_measurement_theta_max 70.2910
_cell_measurement_theta_min 3.1580
_cell_volume 2450.37(10)
_computing_cell_refinement 'CrysAlisPro 1.171.40.50a (Rigaku OD, 2019)'
_computing_data_collection 'CrysAlisPro 1.171.40.50a (Rigaku OD, 2019)'
_computing_data_reduction 'CrysAlisPro 1.171.40.50a (Rigaku OD, 2019)'
_computing_molecular_graphics 'Olex2 (Dolomanov et al., 2009)'
_computing_publication_material 'Olex2 (Dolomanov et al., 2009)'
_computing_structure_refinement 'ShelXL (Sheldrick, 2015)'
_computing_structure_solution 'SHELXT 2014/5 (Sheldrick, 2014)'
_diffrn_ambient_environment N~2~
_diffrn_ambient_temperature 99.9(5)
_diffrn_detector 'CCD plate'
_diffrn_detector_area_resol_mean 10.0000
_diffrn_detector_type HyPix3000
_diffrn_measured_fraction_theta_full 0.997
_diffrn_measured_fraction_theta_max 0.989
_diffrn_measurement_details
;
List of Runs (angles in degrees, time in seconds):

  # Type    Start    End  Width  t~exp~   \w     \q     \k     \f   Frames
#--------------------------------------------------------------------------
  1  \w    -51.00 -26.00   0.50    1.50    --  -38.95 123.00  74.00   50
  2  \w    -83.00 -56.00   0.50    1.50    --  -38.95 148.00-121.00   54
  3  \w     18.00  94.00   0.50    1.50    --   38.95-148.00-170.00  152
  4  \w      1.00  48.00   0.50    1.50    --   38.95-123.00  -5.00   94
  5  \w     60.00  85.00   0.50    8.00    --  100.00-148.00-170.00   50
  6  \w     92.00 125.00   0.50    8.00    --  100.00 123.00  74.00   66
  7  \w     86.00 111.00   0.50    8.00    --  100.00 148.00-121.00   50
  8  \w     70.00  96.00   0.50    8.00    --  100.00-123.00  -5.00   52
  9  \w   -100.00 -72.00   0.50    1.50    --  -38.95 -77.00 -60.00   56
 10  \w    -91.00 -18.00   0.50    1.50    --  -38.95 138.00 150.00  146
 11  \w     -6.00  25.00   0.50    1.50    --  -38.95  77.00  60.00   62
 12  \w    -33.00  29.00   0.50    1.50    --  -38.95  32.00-150.00  124
 13  \w   -102.00 -45.00   0.50    1.50    --  -38.95 -54.00 150.00  114
 14  \w    -56.00 -19.00   0.50    1.50    --  -38.95 -77.00 -60.00   74
 15  \w    -64.00 -12.00   0.50    1.50    --  -38.95  77.00  60.00  104
 16  \w    -98.00 -16.00   0.50    1.50    --  -38.95 -65.00-180.00  164
 17  \w    -14.00  12.00   0.50    1.50    --   38.95 -43.00 -30.00   52
 18  \w     41.00  66.00   0.50    1.50    --   38.95  65.00-150.00   50
 19  \w     24.00  54.00   0.50    1.50    --   38.95 -43.00 -30.00   60
 20  \w     24.00  94.00   0.50    1.50    --   38.95  54.00 -90.00  140
 21  \w     73.00 101.00   0.50    1.50    --   38.95  32.00 -30.00   56
 22  \w     31.00  56.00   0.50    1.50    --   38.95 -43.00-180.00   50
 23  \w     26.00 105.00   0.50    1.50    --   38.95  32.00 120.00  158
 24  \w     53.00  82.00   0.50    1.50    --   38.95-138.00  60.00   58
 25  \w     16.00 102.00   0.50    1.50    --   38.95  65.00 120.00  172
 26  \w     72.00 103.00   0.50    1.50    --   38.95  65.00-150.00   62
 27  \w     41.00  67.00   0.50    1.50    --   38.95  32.00 -30.00   52
 28  \w     26.00  83.00   0.50    1.50    --   38.95  32.00  60.00  114
 29  \w     11.00  46.00   0.50    1.50    --   38.95-138.00  60.00   70
 30  \w     51.00  77.00   0.50    1.50    --   38.95-138.00-150.00   52
 31  \w    -23.00   3.00   0.50    1.50    --   38.95 -43.00-180.00   52
 32  \w     70.00 105.00   0.50    8.00    --  100.00  15.00   0.00   70
 33  \w     83.00 108.00   0.50    8.00    --  100.00  45.00 -30.00   50
 34  \w    118.00 151.00   0.50    8.00    --  100.00  93.00-120.00   66
 35  \w     99.00 124.00   0.50    8.00    --  100.00 -77.00 150.00   50
 36  \w     52.00 122.00   0.50    8.00    --  100.00-133.00 120.00  140
 37  \w     54.00 118.00   0.50    8.00    --  100.00 -45.00 -60.00  128
 38  \w    111.00 156.00   0.50    8.00    --  100.00  15.00   0.00   90
 39  \w     31.00 101.00   0.50    8.00    --  100.00-111.00-120.00  140
 40  \w     34.00 106.00   0.50    8.00    --  100.00 -37.00  90.00  144
 41  \w     72.00  97.00   0.50    8.00    --  100.00-111.00-180.00   50
 42  \w     56.00  94.00   0.50    8.00    --  100.00 -93.00 120.00   76
 43  \w    131.00 156.00   0.50    8.00    --  100.00 133.00   0.00   50
 44  \w     81.00 132.00   0.50    8.00    --  100.00  53.00 -90.00  102
 45  \w     43.00  78.00   0.50    8.00    --  100.00 -77.00 150.00   70
 46  \w     34.00  60.00   0.50    8.00    --  100.00 -69.00 -30.00   52
 47  \w     46.00 118.00   0.50    8.00    --  100.00-133.00  90.00  144
 48  \w     32.00 109.00   0.50    8.00    --  100.00-111.00 120.00  154
 49  \w     35.00  61.00   0.50    8.00    --  100.00 -61.00-150.00   52
 50  \w     85.00 110.00   0.50    8.00    --  100.00 -61.00  90.00   50
 51  \w     35.00  77.00   0.50    8.00    --  100.00 -61.00  90.00   84
 52  \w    107.00 141.00   0.50    8.00    --  100.00  53.00  60.00   68
 53  \w     81.00 130.00   0.50    8.00    --  100.00  93.00 -60.00   98
 54  \w     69.00 124.00   0.50    8.00    --  100.00 133.00   0.00  110
 55  \w     36.00 123.00   0.50    8.00    --  100.00-133.00 -30.00  174
 56  \w     34.00 105.00   0.50    8.00    --  100.00-111.00 -30.00  142
 57  \w     34.00  83.00   0.50    8.00    --  100.00 -69.00 -60.00   98
 58  \w     87.00 142.00   0.50    8.00    --  100.00  37.00   0.00  110
 59  \w     83.00 108.00   0.50    8.00    --  100.00 -93.00-150.00   50
 60  \w     74.00 156.00   0.50    8.00    --  100.00  77.00   0.00  164
 61  \w    103.00 141.00   0.50    8.00    --  100.00 111.00   0.00   76
 62  \w    108.00 157.00   0.50    8.00    --  100.00  30.00 -90.00   98
 63  \w     65.00  90.00   0.50    8.00    --  100.00 -45.00 -30.00   50
 64  \w    112.00 156.00   0.50    8.00    --  100.00  45.00 -30.00   88
 65  \w     81.00 148.00   0.50    8.00    --  100.00  22.00 150.00  134
 66  \w     96.00 121.00   0.50    8.00    --  100.00  69.00-180.00   50
 67  \w     59.00  84.00   0.50    8.00    --  100.00 -86.00 -60.00   50
 68  \w     59.00  84.00   0.50    8.00    --  100.00 -30.00 -60.00   50
 69  \w     89.00 122.00   0.50    8.00    --  100.00 -61.00 150.00   66
 70  \w     85.00 123.00   0.50    8.00    --  100.00-133.00-120.00   76
 71  \w     63.00 114.00   0.50    8.00    --  100.00 -30.00-120.00  102
 72  \w     31.00  59.00   0.50    8.00    --  100.00 -30.00-120.00   56
 73  \w     99.00 125.00   0.50    8.00    --  100.00 -86.00 -90.00   52
 74  \w     76.00 126.00   0.50    8.00    --  100.00  77.00  60.00  100
 75  \w     79.00 106.00   0.50    8.00    --  100.00 -69.00 -30.00   54
 76  \w     85.00 110.00   0.50    8.00    --  100.00  93.00 -30.00   50
 77  \w     37.00  62.00   0.50    8.00    --  100.00 -15.00  60.00   50
 78  \w     66.00 127.00   0.50    8.00    --  100.00 -15.00  60.00  122
 79  \w     76.00 146.00   0.50    8.00    --  100.00  69.00  30.00  140
 80  \w     35.00  60.00   0.50    1.50    --   38.95  77.00-180.00   50
 81  \w    -43.00 -18.00   0.50    1.50    --    8.00 126.00  27.48   50
 82  \w    -39.00  -7.00   0.50    1.50    --    8.00 124.00 156.21   64
 83  \w    -10.00  15.00   0.50    1.50    --   28.00 104.00 139.06   50
 84  \w     -7.00  18.00   0.50    1.50    --   28.00  99.00   4.22   50
 85  \w     -9.00  16.00   0.50    1.50    --   28.00 102.00 -93.27   50
 86  \w      5.00  30.00   0.50    1.50    --   36.00  89.00  29.70   50
 87  \w      6.00  31.00   0.50    1.50    --   36.00  87.00 -76.91   50
 88  \w      4.00  29.00   0.50    1.50    --   36.00  90.00 154.41   50
 89  \w      5.00  30.00   0.50    1.50    --   36.00  88.00 -28.57   50
 90  \w      6.00  31.00   0.50    1.50    --   36.00  86.00 139.06   50
 91  \w      6.00  31.00   0.50    1.50    --   36.00  86.00-141.96   50
 92  \w      5.00  30.00   0.50    1.50    --   36.00  89.00  82.77   50
 93  \w     10.00  35.00   0.50    1.50    --   38.95  84.00-161.62   50
 94  \w     11.00  36.00   0.50    1.50    --   40.00  84.00 -97.08   50
 95  \w     17.00  42.00   0.50    1.50    --   44.00  79.00 149.10   50
 96  \w     16.00  41.00   0.50    1.50    --   44.00  81.00   5.17   50
 97  \w     16.00  41.00   0.50    1.50    --   44.00  82.00 178.11   50
 98  \w     16.00  41.00   0.50    1.50    --   44.00  82.00 -33.96   50
 99  \w     16.00  41.00   0.50    1.50    --   44.00  81.00  40.31   50
100  \w     16.00  41.00   0.50    1.50    --   44.00  81.00 111.58   50
101  \w     16.00  41.00   0.50    1.50    --   44.00  80.00 -68.84   50
102  \w     16.00  41.00   0.50    1.50    --   44.00  81.00-144.37   50
103  \w     16.00  41.00   0.50    1.50    --   44.00  80.00  87.14   50
104  \w     27.00  53.00   0.50    1.50    --   52.00  76.00  45.89   52
105  \w     26.00  52.00   0.50    1.50    --   52.00  75.00  -0.50   52
106  \w     29.00  55.00   0.50    1.50    --   52.00  76.00 -35.77   52
107  \w     29.00  55.00   0.50    1.50    --   56.00  77.00 163.27   52
108  \w     29.00  55.00   0.50    1.50    --   56.00  77.00-121.41   52
109  \w     30.00  56.00   0.50    1.50    --   56.00  75.00 120.60   52
110  \w     32.00  59.00   0.50    1.50    --   56.00  69.00  80.43   54
111  \w     34.00  59.00   0.50    1.50    --   60.00  75.00  16.21   50
112  \w     35.00  61.00   0.50    1.50    --   60.00  70.00-164.14   52
113  \w     35.00  61.00   0.50    1.50    --   60.00  74.00-112.39   52
114  \w     79.00 105.00   0.50    1.50    --   64.00  77.00 136.02   52
115  \w     37.00  63.00   0.50    1.50    --   64.00  77.00 136.02   52
116  \w     39.00  65.00   0.50    1.50    --   64.00  71.00  88.57   52
117  \w     39.00  65.00   0.50    1.50    --   64.00  73.00-152.19   52
118  \w     37.00  63.00   0.50    1.50    --   64.00  77.00 -79.61   52
119  \w     43.00  93.00   0.50    1.50    --   68.00  76.00 -97.95  100
120  \w     46.00  72.00   0.50    1.50    --   68.00  75.00  23.73   52
121  \w     88.00 122.00   0.50    1.50    --   68.00  75.00  23.73   68
122  \w     47.00  73.00   0.50    8.00    --   72.00  77.00  90.16   52
123  \w    106.00 132.00   0.50    8.00    --   72.00  72.00-128.97   52
124  \w     46.00  72.00   0.50    8.00    --   72.00  75.00 -64.64   52
125  \w     47.00  73.00   0.50    8.00    --   72.00  72.00-128.97   52
126  \w     47.00  73.00   0.50    8.00    --   72.00  74.00 -27.71   52
127  \w    113.00 139.00   0.50    8.00    --   72.00  76.00 -49.75   52
128  \w     46.00  72.00   0.50    8.00    --   72.00  76.00 -49.75   52
129  \w     46.00  72.00   0.50    8.00    --   72.00  74.00 149.84   52
130  \w     45.00  71.00   0.50    8.00    --   72.00  77.00   5.86   52
131  \w     57.00  83.00   0.50    8.00    --   80.00  65.00-109.85   52
132  \w    108.00 144.00   0.50    8.00    --   80.00  70.00-171.07   72
133  \w     55.00  96.00   0.50    8.00    --   80.00  70.00-171.07   82
134  \w     56.00  82.00   0.50    8.00    --   80.00  68.00  60.07   52
135  \w     57.00  82.00   0.50    8.00    --   80.00  66.00 175.02   50
136  \w     58.00  89.00   0.50    8.00    --   84.00  74.00  56.75   62
137  \w     96.00 108.50   0.50    8.00    --   84.00  72.00  74.43   25
;
_diffrn_measurement_device 'four-circle diffractometer'
_diffrn_measurement_device_type 'SuperNova, Single source at offset/far, HyPix3000'
_diffrn_measurement_method '\w scans'
_diffrn_orient_matrix_type 'CrysAlisPro convention (1999,Acta A55,543-557)'
_diffrn_orient_matrix_UB_11 0.0922859000
_diffrn_orient_matrix_UB_12 0.0822026000
_diffrn_orient_matrix_UB_13 0.0915022000
_diffrn_orient_matrix_UB_21 -0.0494404000
_diffrn_orient_matrix_UB_22 -0.0699015000
_diffrn_orient_matrix_UB_23 0.0606759000
_diffrn_orient_matrix_UB_31 0.0810262000
_diffrn_orient_matrix_UB_32 -0.0540595000
_diffrn_orient_matrix_UB_33 -0.0094125000
_diffrn_radiation_monochromator mirror
_diffrn_radiation_probe x-ray
_diffrn_radiation_type CuK\a
_diffrn_radiation_wavelength 1.54184
_diffrn_reflns_av_R_equivalents 0.0451
_diffrn_reflns_av_unetI/netI 0.0360
_diffrn_reflns_Laue_measured_fraction_full 0.997
_diffrn_reflns_Laue_measured_fraction_max 0.989
_diffrn_reflns_limit_h_max 16
_diffrn_reflns_limit_h_min -14
_diffrn_reflns_limit_k_max 15
_diffrn_reflns_limit_k_min -17
_diffrn_reflns_limit_l_max 18
_diffrn_reflns_limit_l_min -18
_diffrn_reflns_number 40971
_diffrn_reflns_point_group_measured_fraction_full 0.997
_diffrn_reflns_point_group_measured_fraction_max 0.989
_diffrn_reflns_theta_full 67.684
_diffrn_reflns_theta_max 70.577
_diffrn_reflns_theta_min 3.161
_diffrn_source 'micro-focus sealed X-ray tube'
_diffrn_source_type 'SuperNova (Cu) X-ray Source'
_exptl_absorpt_coefficient_mu 2.721
_exptl_absorpt_correction_T_max 1.00000
_exptl_absorpt_correction_T_min 0.94368
_exptl_absorpt_correction_type multi-scan
_exptl_absorpt_process_details
;
CrysAlisPro 1.171.40.50a (Rigaku Oxford Diffraction, 2019)
Empirical absorption correction using spherical harmonics,
 implemented in SCALE3 ABSPACK scaling algorithm.
;
_exptl_crystal_colour orange
_exptl_crystal_colour_primary orange
_exptl_crystal_density_diffrn 1.464
_exptl_crystal_description prism
_exptl_crystal_F_000 1096
_exptl_crystal_preparation Luminescent
_exptl_crystal_size_max 0.15
_exptl_crystal_size_mid 0.1
_exptl_crystal_size_min 0.09
_refine_diff_density_max 0.906
_refine_diff_density_min -0.714
_refine_diff_density_rms 0.073
_refine_ls_extinction_method none
_refine_ls_goodness_of_fit_ref 1.079
_refine_ls_hydrogen_treatment constr
_refine_ls_matrix_type full
_refine_ls_number_parameters 632
_refine_ls_number_reflns 9295
_refine_ls_number_restraints 0
_refine_ls_restrained_S_all 1.079
_refine_ls_R_factor_all 0.0523
_refine_ls_R_factor_gt 0.0455
_refine_ls_shift/su_max 0.001
_refine_ls_shift/su_mean 0.000
_refine_ls_structure_factor_coef Fsqd
_refine_ls_weighting_details 'w=1/[\s^2^(Fo^2^)+(0.0662P)^2^+2.1085P] where P=(Fo^2^+2Fc^2^)/3'
_refine_ls_weighting_scheme calc
_refine_ls_wR_factor_gt 0.1213
_refine_ls_wR_factor_ref 0.1255
_reflns_Friedel_coverage 0.000
_reflns_number_gt 8064
_reflns_number_total 9295
_reflns_threshold_expression 'I > 2\s(I)'
_cod_data_source_file c9nj05109k2.cif
_cod_data_source_block 13072_rav-303
_cod_depositor_comments
;Adding full bibliography for 7059140--7059142.cif.

 Adding full bibliography for 7059140--7059142.cif.
;
_cod_original_cell_volume 2450.37(9)
_cod_database_code 7059141
_shelx_shelxl_version_number 2017/1
_chemical_oxdiff_formula 'C55 H39 B1 Br1 Cu1 F4 N4 O2 P2'
_shelx_space_group_comment
;
The symmetry employed for this shelxl refinement is uniquely defined
by the following loop, which should always be used as a source of
symmetry information in preference to the above space-group names.
They are only intended as comments.
;
_reflns_odcompleteness_completeness 95.79
_reflns_odcompleteness_iscentric 1
_reflns_odcompleteness_theta 72.42
_olex2_refinement_description
;
1. Fixed Uiso
 At 1.2 times of:
  All C(H) groups, All N(H) groups
 At 1.5 times of:
  All O(H) groups
2.a Aromatic/amide H refined with riding coordinates:
 N3(H3), C15(H15), C1(H1), C39(H39), C2(H2A), C9(H9), C8(H8), C7(H7), C31(H31),
  C42(H42), C18(H18), C17(H17), C40(H40), C51(H51), C41(H41), C29(H29), C3(H3A),
  C30(H30), C49(H49), C45(H45), C47(H47), C28(H28), C21(H21), C46(H46),
 C56(H56), C33(H33), C48(H48), C22(H22), C52(H52), C37(H37), C34(H34), C53(H53),
  C25(H25), C35(H35), C54(H54), C36(H36), C23(H23), C24(H24)
2.b Idealised tetrahedral OH refined as rotating group:
 O2(H2)
;
_olex2_submission_special_instructions 'No special instructions were received'
_oxdiff_exptl_absorpt_empirical_details
;
Empirical correction (ABSPACK) includes:
- Absorption correction using spherical harmonics
- Frame scaling
;
_oxdiff_exptl_absorpt_empirical_full_max 2.295
_oxdiff_exptl_absorpt_empirical_full_min 0.701

loop_
_space_group_symop_operation_xyz
'x, y, z'
'-x, -y, -z'

loop_
_atom_site_label
_atom_site_type_symbol
_atom_site_fract_x
_atom_site_fract_y
_atom_site_fract_z
_atom_site_U_iso_or_equiv
_atom_site_adp_type
_atom_site_occupancy
_atom_site_site_symmetry_order
_atom_site_calc_flag
_atom_site_refinement_flags_posn
Br1 Br 0.16108(3) 0.13821(2) 0.68806(2) 0.04064(11) Uani 1 1 d .
Cu1 Cu 0.85009(3) 0.22985(3) 0.26084(3) 0.02591(11) Uani 1 1 d .
P2 P 1.02276(6) 0.24715(5) 0.25828(5) 0.02464(15) Uani 1 1 d .
P1 P 0.76186(6) 0.30092(5) 0.16048(5) 0.02667(15) Uani 1 1 d .
O1 O 1.01504(15) 0.44229(13) 0.24307(12) 0.0263(4) Uani 1 1 d .
O2 O 0.21467(17) -0.15523(14) 0.38038(14) 0.0316(4) Uani 1 1 d .
H2 H 0.276056 -0.128384 0.370707 0.047 Uiso 1 1 calc GR
F1S F 0.50128(19) 0.32682(17) 0.62188(18) 0.0685(7) Uani 1 1 d .
N1 N 0.72338(19) 0.08964(17) 0.25533(16) 0.0272(5) Uani 1 1 d .
N2 N 0.81406(19) 0.27927(17) 0.38236(16) 0.0281(5) Uani 1 1 d .
N3 N 0.47763(19) 0.15110(17) 0.49279(16) 0.0281(5) Uani 1 1 d .
H3 H 0.483688 0.202600 0.536444 0.034 Uiso 1 1 calc R
F2S F 0.6810(2) 0.4001(2) 0.72520(16) 0.0665(6) Uani 1 1 d .
F3S F 0.5598(2) 0.47769(17) 0.73401(17) 0.0699(7) Uani 1 1 d .
N4 N 0.40688(19) -0.00860(17) 0.39148(16) 0.0298(5) Uani 1 1 d .
C38 C 1.0484(2) 0.4036(2) 0.16813(18) 0.0262(5) Uani 1 1 d .
C6 C 0.7147(2) 0.2086(2) 0.38486(18) 0.0258(5) Uani 1 1 d .
C43 C 1.0664(2) 0.3132(2) 0.17129(18) 0.0263(5) Uani 1 1 d .
C11 C 0.5540(2) 0.1518(2) 0.44401(19) 0.0284(5) Uani 1 1 d .
C5 C 0.6658(2) 0.1052(2) 0.31695(18) 0.0268(5) Uani 1 1 d .
C12 C 0.5092(2) 0.0530(2) 0.38170(19) 0.0286(5) Uani 1 1 d .
C10 C 0.6605(2) 0.2334(2) 0.45113(19) 0.0271(5) Uani 1 1 d .
C27 C 0.9481(2) 0.4979(2) 0.22572(18) 0.0271(5) Uani 1 1 d .
C4 C 0.5655(2) 0.0253(2) 0.31685(19) 0.0287(6) Uani 1 1 d .
C19 C 0.2063(2) -0.0855(2) 0.44888(19) 0.0286(5) Uani 1 1 d .
C15 C 0.2740(2) 0.0856(2) 0.5607(2) 0.0317(6) Uani 1 1 d .
H15 H 0.327949 0.154641 0.588148 0.038 Uiso 1 1 calc R
C44 C 1.0355(2) 0.1240(2) 0.22205(19) 0.0283(5) Uani 1 1 d .
C14 C 0.2895(2) 0.0186(2) 0.49005(19) 0.0284(5) Uani 1 1 d .
C50 C 1.1412(2) 0.3209(2) 0.3686(2) 0.0299(6) Uani 1 1 d .
C1 C 0.6845(2) -0.0062(2) 0.1968(2) 0.0314(6) Uani 1 1 d .
H1 H 0.723382 -0.017169 0.154415 0.038 Uiso 1 1 calc R
C39 C 1.0660(2) 0.4514(2) 0.0977(2) 0.0303(6) Uani 1 1 d .
H39 H 1.051132 0.510175 0.095876 0.036 Uiso 1 1 calc R
C13 C 0.3906(2) 0.0535(2) 0.45899(19) 0.0296(6) Uani 1 1 d .
F4S F 0.5282(3) 0.3267(3) 0.7749(3) 0.1002(10) Uani 1 1 d .
C2 C 0.5888(3) -0.0909(2) 0.1956(2) 0.0339(6) Uani 1 1 d .
H2A H 0.566370 -0.157008 0.154844 0.041 Uiso 1 1 calc R
C9 C 0.7147(2) 0.3336(2) 0.51731(19) 0.0308(6) Uani 1 1 d .
H9 H 0.682140 0.351926 0.562536 0.037 Uiso 1 1 calc R
C8 C 0.8162(2) 0.4036(2) 0.5140(2) 0.0340(6) Uani 1 1 d .
H8 H 0.853635 0.470149 0.557287 0.041 Uiso 1 1 calc R
C7 C 0.8629(2) 0.3742(2) 0.4450(2) 0.0317(6) Uani 1 1 d .
H7 H 0.931081 0.422993 0.442703 0.038 Uiso 1 1 calc R
C31 C 0.7650(3) 0.5038(2) 0.1726(2) 0.0336(6) Uani 1 1 d .
H31 H 0.685421 0.470468 0.146328 0.040 Uiso 1 1 calc R
C26 C 0.8286(2) 0.4439(2) 0.18734(18) 0.0288(5) Uani 1 1 d .
C20 C 0.6144(2) 0.2719(2) 0.1598(2) 0.0318(6) Uani 1 1 d .
C42 C 1.1094(2) 0.2757(2) 0.1029(2) 0.0320(6) Uani 1 1 d .
H42 H 1.124300 0.216939 0.104437 0.038 Uiso 1 1 calc R
C18 C 0.1098(2) -0.1199(2) 0.4787(2) 0.0309(6) Uani 1 1 d .
H18 H 0.054632 -0.188472 0.451289 0.037 Uiso 1 1 calc R
C17 C 0.0953(2) -0.0535(2) 0.5483(2) 0.0324(6) Uani 1 1 d .
H17 H 0.030501 -0.076665 0.567564 0.039 Uiso 1 1 calc R
C40 C 1.1062(3) 0.4108(2) 0.0293(2) 0.0340(6) Uani 1 1 d .
H40 H 1.117128 0.441975 -0.019249 0.041 Uiso 1 1 calc R
C51 C 1.1219(3) 0.3130(2) 0.4550(2) 0.0356(6) Uani 1 1 d .
H51 H 1.048482 0.272919 0.455092 0.043 Uiso 1 1 calc R
C41 C 1.1301(3) 0.3243(2) 0.0330(2) 0.0352(6) Uani 1 1 d .
H41 H 1.159996 0.299163 -0.011369 0.042 Uiso 1 1 calc R
C29 C 0.9374(3) 0.6630(2) 0.2365(2) 0.0352(6) Uani 1 1 d .
H29 H 0.972898 0.735775 0.253329 0.042 Uiso 1 1 calc R
C3 C 0.5279(2) -0.0757(2) 0.2553(2) 0.0330(6) Uani 1 1 d .
H3A H 0.463122 -0.130954 0.255212 0.040 Uiso 1 1 calc R
C32 C 0.7509(2) 0.2543(2) 0.0363(2) 0.0332(6) Uani 1 1 d .
C30 C 0.8196(3) 0.6118(2) 0.1966(2) 0.0368(6) Uani 1 1 d .
H30 H 0.776400 0.650366 0.185742 0.044 Uiso 1 1 calc R
C16 C 0.1788(2) 0.0487(2) 0.5894(2) 0.0316(6) Uani 1 1 d .
C49 C 1.1168(3) 0.0974(2) 0.2753(2) 0.0349(6) Uani 1 1 d .
H49 H 1.170983 0.144818 0.332316 0.042 Uiso 1 1 calc R
C45 C 0.9550(3) 0.0508(2) 0.1365(2) 0.0332(6) Uani 1 1 d .
H45 H 0.900038 0.067538 0.100118 0.040 Uiso 1 1 calc R
C47 C 1.0385(3) -0.0708(2) 0.1596(2) 0.0383(7) Uani 1 1 d .
H47 H 1.040170 -0.135430 0.138988 0.046 Uiso 1 1 calc R
C28 C 1.0032(3) 0.6066(2) 0.25172(19) 0.0314(6) Uani 1 1 d .
H28 H 1.082742 0.640824 0.278794 0.038 Uiso 1 1 calc R
C21 C 0.5946(3) 0.3158(2) 0.2404(2) 0.0381(7) Uani 1 1 d .
H21 H 0.656483 0.365328 0.292049 0.046 Uiso 1 1 calc R
C46 C 0.9562(3) -0.0459(2) 0.1054(2) 0.0360(6) Uani 1 1 d .
H46 H 0.902176 -0.093980 0.048629 0.043 Uiso 1 1 calc R
C56 C 1.2508(3) 0.3850(3) 0.3697(2) 0.0394(7) Uani 1 1 d .
H56 H 1.264399 0.392053 0.312575 0.047 Uiso 1 1 calc R
C33 C 0.7521(3) 0.3125(2) -0.0273(2) 0.0402(7) Uani 1 1 d .
H33 H 0.750452 0.377605 -0.009510 0.048 Uiso 1 1 calc R
C48 C 1.1174(3) 0.0003(3) 0.2438(2) 0.0412(7) Uani 1 1 d .
H48 H 1.171966 -0.016888 0.280078 0.049 Uiso 1 1 calc R
C22 C 0.4847(3) 0.2876(3) 0.2456(3) 0.0468(8) Uani 1 1 d .
H22 H 0.472983 0.319285 0.299701 0.056 Uiso 1 1 calc R
C52 C 1.2116(3) 0.3645(3) 0.5414(2) 0.0461(8) Uani 1 1 d .
H52 H 1.198581 0.357614 0.598781 0.055 Uiso 1 1 calc R
C37 C 0.7464(3) 0.1541(3) 0.0066(2) 0.0430(7) Uani 1 1 d .
H37 H 0.742323 0.112421 0.048039 0.052 Uiso 1 1 calc R
C34 C 0.7556(3) 0.2753(3) -0.1185(2) 0.0455(8) Uani 1 1 d .
H34 H 0.757861 0.316004 -0.160833 0.055 Uiso 1 1 calc R
C53 C 1.3202(3) 0.4260(3) 0.5411(2) 0.0516(9) Uani 1 1 d .
H53 H 1.380675 0.459452 0.598398 0.062 Uiso 1 1 calc R
C25 C 0.5205(3) 0.1966(3) 0.0837(3) 0.0533(9) Uani 1 1 d .
H25 H 0.531319 0.165571 0.028833 0.064 Uiso 1 1 calc R
C35 C 0.7558(3) 0.1790(3) -0.1452(2) 0.0497(9) Uani 1 1 d .
H35 H 0.761218 0.155205 -0.205074 0.060 Uiso 1 1 calc R
C54 C 1.3392(3) 0.4380(3) 0.4558(3) 0.0499(8) Uani 1 1 d .
H54 H 1.411551 0.481724 0.456340 0.060 Uiso 1 1 calc R
C36 C 0.7481(4) 0.1165(3) -0.0845(2) 0.0558(10) Uani 1 1 d .
H36 H 0.744088 0.049418 -0.104590 0.067 Uiso 1 1 calc R
C23 C 0.3927(3) 0.2127(4) 0.1708(3) 0.0615(10) Uani 1 1 d .
H23 H 0.318642 0.192160 0.174524 0.074 Uiso 1 1 calc R
C24 C 0.4110(3) 0.1685(4) 0.0906(3) 0.0752(14) Uani 1 1 d .
H24 H 0.348481 0.118518 0.039633 0.090 Uiso 1 1 calc R
B1S B 0.5670(4) 0.3828(3) 0.7147(3) 0.0465(9) Uani 1 1 d .

loop_
_atom_site_aniso_label
_atom_site_aniso_U_11
_atom_site_aniso_U_22
_atom_site_aniso_U_33
_atom_site_aniso_U_23
_atom_site_aniso_U_13
_atom_site_aniso_U_12
Br1 0.04283(19) 0.03780(18) 0.04302(19) -0.00021(14) 0.01846(14) 0.02126(15)
Cu1 0.0260(2) 0.0208(2) 0.0275(2) 0.00110(15) 0.00794(15) 0.00900(16)
P2 0.0267(3) 0.0210(3) 0.0249(3) 0.0020(2) 0.0081(3) 0.0106(3)
P1 0.0266(3) 0.0218(3) 0.0266(3) 0.0000(3) 0.0048(3) 0.0101(3)
O1 0.0287(9) 0.0212(9) 0.0260(9) 0.0014(7) 0.0078(7) 0.0104(7)
O2 0.0321(10) 0.0223(9) 0.0329(10) -0.0017(8) 0.0121(8) 0.0065(8)
F1S 0.0552(13) 0.0526(13) 0.0771(15) -0.0211(11) 0.0110(11) 0.0244(11)
N1 0.0272(11) 0.0214(11) 0.0277(11) -0.0005(9) 0.0071(9) 0.0089(9)
N2 0.0276(11) 0.0222(11) 0.0280(11) -0.0012(9) 0.0082(9) 0.0077(9)
N3 0.0277(11) 0.0219(11) 0.0289(11) -0.0026(9) 0.0102(9) 0.0076(9)
F2S 0.0589(14) 0.0840(17) 0.0523(12) 0.0164(12) 0.0118(10) 0.0303(12)
F3S 0.0854(17) 0.0409(12) 0.0682(14) -0.0066(10) 0.0148(13) 0.0257(12)
N4 0.0288(11) 0.0228(11) 0.0307(11) -0.0026(9) 0.0100(9) 0.0073(9)
C38 0.0250(12) 0.0219(12) 0.0254(12) -0.0020(10) 0.0066(10) 0.0077(10)
C6 0.0258(13) 0.0207(12) 0.0271(12) 0.0014(10) 0.0072(10) 0.0089(10)
C43 0.0257(13) 0.0218(12) 0.0268(12) 0.0031(10) 0.0061(10) 0.0081(10)
C11 0.0274(13) 0.0257(13) 0.0272(13) 0.0006(10) 0.0073(10) 0.0098(11)
C5 0.0269(13) 0.0222(12) 0.0261(12) -0.0002(10) 0.0056(10) 0.0099(10)
C12 0.0276(13) 0.0221(13) 0.0301(13) -0.0006(10) 0.0073(11) 0.0085(11)
C10 0.0277(13) 0.0218(12) 0.0275(13) 0.0004(10) 0.0072(10) 0.0096(11)
C27 0.0342(14) 0.0231(13) 0.0240(12) 0.0014(10) 0.0097(11) 0.0140(11)
C4 0.0277(13) 0.0224(13) 0.0292(13) -0.0006(10) 0.0069(11) 0.0080(11)
C19 0.0311(14) 0.0237(13) 0.0284(13) 0.0035(10) 0.0083(11) 0.0110(11)
C15 0.0326(14) 0.0235(13) 0.0331(14) 0.0009(11) 0.0092(11) 0.0095(11)
C44 0.0322(14) 0.0240(13) 0.0299(13) 0.0052(11) 0.0129(11) 0.0125(11)
C14 0.0275(13) 0.0238(13) 0.0300(13) 0.0019(11) 0.0083(11) 0.0095(11)
C50 0.0332(14) 0.0246(13) 0.0316(14) 0.0032(11) 0.0083(11) 0.0152(11)
C1 0.0338(14) 0.0251(13) 0.0306(14) -0.0014(11) 0.0098(11) 0.0119(11)
C39 0.0333(14) 0.0229(13) 0.0323(14) 0.0046(11) 0.0092(11) 0.0112(11)
C13 0.0298(14) 0.0224(13) 0.0309(13) 0.0002(10) 0.0087(11) 0.0084(11)
F4S 0.116(2) 0.101(2) 0.134(3) 0.076(2) 0.079(2) 0.057(2)
C2 0.0358(15) 0.0214(13) 0.0330(14) -0.0069(11) 0.0100(12) 0.0066(11)
C9 0.0337(14) 0.0245(13) 0.0293(13) -0.0019(11) 0.0106(11) 0.0111(11)
C8 0.0362(15) 0.0219(13) 0.0346(14) -0.0044(11) 0.0108(12) 0.0080(11)
C7 0.0284(13) 0.0220(13) 0.0329(14) -0.0035(11) 0.0090(11) 0.0034(11)
C31 0.0387(15) 0.0321(15) 0.0305(14) 0.0045(11) 0.0081(12) 0.0193(13)
C26 0.0335(14) 0.0250(13) 0.0243(12) 0.0004(10) 0.0075(11) 0.0122(11)
C20 0.0283(14) 0.0289(14) 0.0346(14) 0.0058(11) 0.0069(11) 0.0115(11)
C42 0.0363(15) 0.0277(14) 0.0340(14) 0.0046(11) 0.0126(12) 0.0165(12)
C18 0.0289(13) 0.0262(13) 0.0320(14) 0.0042(11) 0.0089(11) 0.0077(11)
C17 0.0298(14) 0.0307(14) 0.0373(15) 0.0079(12) 0.0129(12) 0.0125(12)
C40 0.0429(16) 0.0292(14) 0.0299(14) 0.0076(11) 0.0142(12) 0.0137(12)
C51 0.0432(16) 0.0263(14) 0.0306(14) 0.0045(11) 0.0073(12) 0.0116(12)
C41 0.0429(16) 0.0306(14) 0.0333(14) 0.0054(12) 0.0191(13) 0.0140(13)
C29 0.0507(18) 0.0219(13) 0.0320(14) 0.0012(11) 0.0146(13) 0.0162(13)
C3 0.0325(14) 0.0223(13) 0.0346(14) -0.0028(11) 0.0110(12) 0.0057(11)
C32 0.0280(14) 0.0331(15) 0.0286(13) -0.0011(11) 0.0053(11) 0.0088(12)
C30 0.0509(18) 0.0300(15) 0.0350(15) 0.0059(12) 0.0150(13) 0.0236(14)
C16 0.0327(14) 0.0313(14) 0.0324(14) 0.0044(11) 0.0112(11) 0.0168(12)
C49 0.0418(16) 0.0338(15) 0.0320(14) 0.0058(12) 0.0113(12) 0.0209(13)
C45 0.0333(14) 0.0289(14) 0.0357(15) 0.0027(12) 0.0084(12) 0.0157(12)
C47 0.0518(18) 0.0268(14) 0.0456(17) 0.0097(13) 0.0241(15) 0.0216(13)
C28 0.0374(15) 0.0231(13) 0.0289(13) 0.0017(11) 0.0102(11) 0.0102(11)
C21 0.0341(15) 0.0390(16) 0.0380(15) 0.0023(13) 0.0072(12) 0.0183(13)
C46 0.0421(16) 0.0265(14) 0.0365(15) -0.0004(12) 0.0148(13) 0.0141(12)
C56 0.0291(14) 0.0446(17) 0.0373(15) 0.0006(13) 0.0076(12) 0.0145(13)
C33 0.0406(17) 0.0316(15) 0.0343(15) 0.0023(12) 0.0062(13) 0.0065(13)
C48 0.0524(19) 0.0400(17) 0.0416(17) 0.0122(14) 0.0147(14) 0.0307(15)
C22 0.0408(17) 0.054(2) 0.0506(19) 0.0099(16) 0.0195(15) 0.0243(16)
C52 0.065(2) 0.0392(17) 0.0266(14) 0.0049(13) 0.0043(14) 0.0217(16)
C37 0.057(2) 0.0437(18) 0.0332(15) 0.0041(13) 0.0094(14) 0.0321(16)
C34 0.0433(18) 0.0456(18) 0.0318(15) 0.0075(14) 0.0083(13) 0.0052(14)
C53 0.0442(19) 0.052(2) 0.0409(18) -0.0044(15) -0.0099(15) 0.0233(17)
C25 0.0359(17) 0.061(2) 0.0414(18) -0.0064(16) 0.0097(14) 0.0079(16)
C35 0.051(2) 0.073(2) 0.0296(15) 0.0054(16) 0.0112(14) 0.0361(19)
C54 0.0305(16) 0.056(2) 0.0495(19) -0.0006(16) 0.0028(14) 0.0163(15)
C36 0.082(3) 0.059(2) 0.0359(17) 0.0010(16) 0.0140(17) 0.049(2)
C23 0.0316(17) 0.081(3) 0.064(2) 0.010(2) 0.0173(16) 0.0171(18)
C24 0.0312(18) 0.092(3) 0.061(2) -0.014(2) 0.0092(17) 0.001(2)
B1S 0.050(2) 0.044(2) 0.051(2) 0.0164(17) 0.0186(18) 0.0218(18)

loop_
_atom_type_symbol
_atom_type_description
_atom_type_scat_dispersion_real
_atom_type_scat_dispersion_imag
_atom_type_scat_source
C C 0.0181 0.0091 'International Tables Vol C Tables 4.2.6.8 and 6.1.1.4'
H H 0.0000 0.0000 'International Tables Vol C Tables 4.2.6.8 and 6.1.1.4'
B B 0.0090 0.0039 'International Tables Vol C Tables 4.2.6.8 and 6.1.1.4'
Br Br -0.6763 1.2805 'International Tables Vol C Tables 4.2.6.8 and 6.1.1.4'
Cu Cu -1.9646 0.5888 'International Tables Vol C Tables 4.2.6.8 and 6.1.1.4'
F F 0.0727 0.0534 'International Tables Vol C Tables 4.2.6.8 and 6.1.1.4'
N N 0.0311 0.0180 'International Tables Vol C Tables 4.2.6.8 and 6.1.1.4'
O O 0.0492 0.0322 'International Tables Vol C Tables 4.2.6.8 and 6.1.1.4'
P P 0.2955 0.4335 'International Tables Vol C Tables 4.2.6.8 and 6.1.1.4'

loop_
_geom_angle_atom_site_label_1
_geom_angle_atom_site_label_2
_geom_angle_atom_site_label_3
_geom_angle
P2 Cu1 P1 115.90(3)
N1 Cu1 P2 122.99(7)
N1 Cu1 P1 106.14(7)
N2 Cu1 P2 124.10(7)
N2 Cu1 P1 100.10(7)
N2 Cu1 N1 81.11(9)
C43 P2 Cu1 112.32(9)
C43 P2 C44 102.78(12)
C44 P2 Cu1 114.75(9)
C50 P2 Cu1 117.05(9)
C50 P2 C43 103.97(13)
C50 P2 C44 104.42(12)
C26 P1 Cu1 116.31(9)
C20 P1 Cu1 112.43(10)
C20 P1 C26 103.57(13)
C32 P1 Cu1 113.79(10)
C32 P1 C26 104.12(13)
C32 P1 C20 105.44(13)
C27 O1 C38 117.7(2)
C19 O2 H2 109.5
C5 N1 Cu1 110.90(17)
C1 N1 Cu1 130.85(19)
C1 N1 C5 117.9(2)
C6 N2 Cu1 111.41(16)
C7 N2 Cu1 128.59(19)
C7 N2 C6 118.8(2)
C11 N3 H3 126.5
C13 N3 H3 126.5
C13 N3 C11 107.0(2)
C13 N4 C12 105.0(2)
O1 C38 C43 114.8(2)
C39 C38 O1 123.3(2)
C39 C38 C43 121.9(2)
N2 C6 C5 117.0(2)
N2 C6 C10 121.7(2)
C10 C6 C5 121.3(2)
C38 C43 P2 117.9(2)
C42 C43 P2 124.3(2)
C42 C43 C38 117.6(2)
N3 C11 C12 106.2(2)
N3 C11 C10 130.7(2)
C12 C11 C10 123.1(2)
N1 C5 C6 116.8(2)
N1 C5 C4 122.0(2)
C4 C5 C6 121.2(2)
N4 C12 C4 128.1(2)
C11 C12 N4 110.0(2)
C11 C12 C4 121.9(3)
C6 C10 C11 115.7(2)
C9 C10 C6 118.3(2)
C9 C10 C11 126.0(2)
O1 C27 C26 119.5(2)
C28 C27 O1 118.1(2)
C28 C27 C26 122.3(2)
C5 C4 C12 116.7(2)
C5 C4 C3 118.6(2)
C3 C4 C12 124.7(3)
O2 C19 C14 123.0(2)
O2 C19 C18 117.4(2)
C18 C19 C14 119.5(2)
C14 C15 H15 120.1
C16 C15 H15 120.1
C16 C15 C14 119.7(3)
C49 C44 P2 124.2(2)
C49 C44 C45 118.5(3)
C45 C44 P2 117.2(2)
C19 C14 C13 119.1(2)
C15 C14 C19 119.2(2)
C15 C14 C13 121.7(2)
C51 C50 P2 118.6(2)
C51 C50 C56 119.1(3)
C56 C50 P2 122.3(2)
N1 C1 H1 118.2
N1 C1 C2 123.6(3)
C2 C1 H1 118.2
C38 C39 H39 120.4
C38 C39 C40 119.2(3)
C40 C39 H39 120.4
N3 C13 C14 125.4(2)
N4 C13 N3 111.8(2)
N4 C13 C14 122.8(2)
C1 C2 H2A 120.4
C3 C2 C1 119.2(2)
C3 C2 H2A 120.4
C10 C9 H9 120.6
C8 C9 C10 118.9(2)
C8 C9 H9 120.6
C9 C8 H8 120.3
C9 C8 C7 119.4(2)
C7 C8 H8 120.3
N2 C7 C8 122.8(3)
N2 C7 H7 118.6
C8 C7 H7 118.6
C26 C31 H31 119.7
C30 C31 H31 119.7
C30 C31 C26 120.7(3)
C27 C26 P1 119.7(2)
C27 C26 C31 117.2(3)
C31 C26 P1 123.1(2)
C21 C20 P1 119.9(2)
C21 C20 C25 118.4(3)
C25 C20 P1 121.2(2)
C43 C42 H42 119.4
C41 C42 C43 121.2(3)
C41 C42 H42 119.4
C19 C18 H18 119.6
C17 C18 C19 120.9(3)
C17 C18 H18 119.6
C18 C17 H17 120.5
C18 C17 C16 119.1(3)
C16 C17 H17 120.5
C39 C40 H40 119.8
C41 C40 C39 120.4(3)
C41 C40 H40 119.8
C50 C51 H51 119.7
C50 C51 C52 120.6(3)
C52 C51 H51 119.7
C42 C41 C40 119.6(3)
C42 C41 H41 120.2
C40 C41 H41 120.2
C30 C29 H29 119.8
C30 C29 C28 120.4(3)
C28 C29 H29 119.8
C4 C3 H3A 120.7
C2 C3 C4 118.6(3)
C2 C3 H3A 120.7
C33 C32 P1 124.3(2)
C33 C32 C37 118.8(3)
C37 C32 P1 116.8(2)
C31 C30 H30 119.7
C29 C30 C31 120.7(3)
C29 C30 H30 119.7
C15 C16 Br1 119.5(2)
C15 C16 C17 121.6(3)
C17 C16 Br1 118.9(2)
C44 C49 H49 119.9
C48 C49 C44 120.2(3)
C48 C49 H49 119.9
C44 C45 H45 119.5
C46 C45 C44 121.0(3)
C46 C45 H45 119.5
C46 C47 H47 120.1
C48 C47 H47 120.1
C48 C47 C46 119.9(3)
C27 C28 H28 120.7
C29 C28 C27 118.7(3)
C29 C28 H28 120.7
C20 C21 H21 119.3
C22 C21 C20 121.3(3)
C22 C21 H21 119.3
C45 C46 C47 119.5(3)
C45 C46 H46 120.2
C47 C46 H46 120.2
C50 C56 H56 119.9
C54 C56 C50 120.1(3)
C54 C56 H56 119.9
C32 C33 H33 119.6
C32 C33 C34 120.9(3)
C34 C33 H33 119.6
C49 C48 H48 119.5
C47 C48 C49 120.9(3)
C47 C48 H48 119.5
C21 C22 H22 120.0
C23 C22 C21 119.9(3)
C23 C22 H22 120.0
C51 C52 H52 120.2
C53 C52 C51 119.5(3)
C53 C52 H52 120.2
C32 C37 H37 119.9
C36 C37 C32 120.2(3)
C36 C37 H37 119.9
C33 C34 H34 120.2
C35 C34 C33 119.5(3)
C35 C34 H34 120.2
C52 C53 H53 119.9
C52 C53 C54 120.3(3)
C54 C53 H53 119.9
C20 C25 H25 120.3
C24 C25 C20 119.4(3)
C24 C25 H25 120.3
C34 C35 H35 119.7
C34 C35 C36 120.7(3)
C36 C35 H35 119.7
C56 C54 C53 120.3(3)
C56 C54 H54 119.9
C53 C54 H54 119.9
C37 C36 H36 120.1
C35 C36 C37 119.7(3)
C35 C36 H36 120.1
C22 C23 H23 120.3
C24 C23 C22 119.4(3)
C24 C23 H23 120.3
C25 C24 H24 119.3
C23 C24 C25 121.5(4)
C23 C24 H24 119.3
F1S B1S F2S 108.6(3)
F1S B1S F3S 108.9(3)
F1S B1S F4S 109.3(4)
F3S B1S F2S 109.1(3)
F4S B1S F2S 110.0(3)
F4S B1S F3S 110.9(3)

loop_
_geom_bond_atom_site_label_1
_geom_bond_atom_site_label_2
_geom_bond_distance
Br1 C16 1.893(3)
Cu1 P2 2.2067(7)
Cu1 P1 2.2825(8)
Cu1 N1 2.068(2)
Cu1 N2 2.057(2)
P2 C43 1.820(3)
P2 C44 1.824(3)
P2 C50 1.814(3)
P1 C26 1.832(3)
P1 C20 1.830(3)
P1 C32 1.817(3)
O1 C38 1.394(3)
O1 C27 1.393(3)
O2 H2 0.8200
O2 C19 1.352(3)
F1S B1S 1.371(5)
N1 C5 1.360(3)
N1 C1 1.330(3)
N2 C6 1.349(3)
N2 C7 1.334(3)
N3 H3 0.8600
N3 C11 1.371(3)
N3 C13 1.360(3)
F2S B1S 1.396(5)
F3S B1S 1.375(5)
N4 C12 1.377(4)
N4 C13 1.333(3)
C38 C43 1.399(4)
C38 C39 1.373(4)
C6 C5 1.455(3)
C6 C10 1.416(4)
C43 C42 1.397(4)
C11 C12 1.376(4)
C11 C10 1.431(4)
C5 C4 1.401(4)
C12 C4 1.435(4)
C10 C9 1.407(4)
C27 C26 1.398(4)
C27 C28 1.390(4)
C4 C3 1.407(4)
C19 C14 1.408(4)
C19 C18 1.396(4)
C15 H15 0.9300
C15 C14 1.401(4)
C15 C16 1.374(4)
C44 C49 1.388(4)
C44 C45 1.401(4)
C14 C13 1.458(4)
C50 C51 1.392(4)
C50 C56 1.398(4)
C1 H1 0.9300
C1 C2 1.393(4)
C39 H39 0.9300
C39 C40 1.390(4)
F4S B1S 1.375(5)
C2 H2A 0.9300
C2 C3 1.371(4)
C9 H9 0.9300
C9 C8 1.370(4)
C8 H8 0.9300
C8 C7 1.397(4)
C7 H7 0.9300
C31 H31 0.9300
C31 C26 1.404(4)
C31 C30 1.383(4)
C20 C21 1.386(4)
C20 C25 1.396(4)
C42 H42 0.9300
C42 C41 1.380(4)
C18 H18 0.9300
C18 C17 1.378(4)
C17 H17 0.9300
C17 C16 1.391(4)
C40 H40 0.9300
C40 C41 1.386(4)
C51 H51 0.9300
C51 C52 1.396(4)
C41 H41 0.9300
C29 H29 0.9300
C29 C30 1.378(4)
C29 C28 1.387(4)
C3 H3A 0.9300
C32 C33 1.370(4)
C32 C37 1.396(4)
C30 H30 0.9300
C49 H49 0.9300
C49 C48 1.385(4)
C45 H45 0.9300
C45 C46 1.384(4)
C47 H47 0.9300
C47 C46 1.388(4)
C47 C48 1.374(5)
C28 H28 0.9300
C21 H21 0.9300
C21 C22 1.380(5)
C46 H46 0.9300
C56 H56 0.9300
C56 C54 1.386(4)
C33 H33 0.9300
C33 C34 1.395(4)
C48 H48 0.9300
C22 H22 0.9300
C22 C23 1.374(5)
C52 H52 0.9300
C52 C53 1.385(5)
C37 H37 0.9300
C37 C36 1.385(4)
C34 H34 0.9300
C34 C35 1.364(5)
C53 H53 0.9300
C53 C54 1.386(5)
C25 H25 0.9300
C25 C24 1.385(5)
C35 H35 0.9300
C35 C36 1.377(5)
C54 H54 0.9300
C36 H36 0.9300
C23 H23 0.9300
C23 C24 1.371(6)
C24 H24 0.9300

loop_
_smtbx_masks_void_nr
_smtbx_masks_void_average_x
_smtbx_masks_void_average_y
_smtbx_masks_void_average_z
_smtbx_masks_void_volume
_smtbx_masks_void_count_electrons
1 0.500 0.500 0.000 155.0 33.0
